data_1553338
loop_
_publ_author_name
'Zhang, Chun-Yan'
'Zhang, Li-Jun'
'Lu, Zhi-Cheng'
'Ma, Chen-Yun'
'Ye, Ying'
'Rahman, Khalid'
'Zhang, Hong'
'Zhu, Jian-Yong'

_publ_section_title
;
 Antitumor Activity of Diterpenoids from Jatropha gossypiifolia: Cell
 Cycle Arrest and Apoptosis-Inducing Activity in RKO Colon Cancer Cells.
;
_journal_issue 8
_journal_name_full 'Journal of natural products'
_journal_page_first 1701
_journal_page_last 1710
_journal_paper_doi 10.1021/acs.jnatprod.7b01036
_journal_volume 81
_journal_year 2018
_chemical_absolute_configuration rmad
_chemical_formula_moiety 'C22 H30 O4'
_chemical_formula_sum 'C22 H30 O4'
_chemical_formula_weight 358.46
_space_group_crystal_system orthorhombic
_space_group_IT_number 19
_space_group_name_Hall 'P 2ac 2ab'
_space_group_name_H-M_alt 'P 21 21 21'
_atom_sites_solution_hydrogens geom
_atom_sites_solution_primary dual
_audit_creation_date 2016-09-26
_audit_creation_method
;
Olex2 1.2
(compiled 2016.02.19 svn.r3266 for OlexSys, GUI svn.r5227)
;
_cell_angle_alpha 90
_cell_angle_beta 90
_cell_angle_gamma 90
_cell_formula_units_Z 4
_cell_length_a 8.9197(2)
_cell_length_b 13.6933(3)
_cell_length_c 16.4126(3)
_cell_measurement_reflns_used 4392
_cell_measurement_temperature 130
_cell_measurement_theta_max 68.15
_cell_measurement_theta_min 4.20
_cell_volume 2004.64(7)
_computing_cell_refinement 'SAINT v7.68A (Bruker, 2009)'
_computing_data_reduction 'SAINT v7.68A (Bruker, 2009)'
_computing_molecular_graphics 'Olex2 (Dolomanov et al., 2009)'
_computing_publication_material 'Olex2 (Dolomanov et al., 2009)'
_computing_structure_refinement 'ShelXL (Sheldrick, 2015)'
_computing_structure_solution 'ShelXT (Sheldrick, 2015)'
_diffrn_ambient_temperature 130
_diffrn_measured_fraction_theta_full 0.993
_diffrn_measured_fraction_theta_max 0.982
_diffrn_measurement_device_type 'Bruker APEX-II CCD'
_diffrn_measurement_method '\f and \w scans'
_diffrn_radiation_monochromator graphite
_diffrn_radiation_type CuK\a
_diffrn_radiation_wavelength 1.54178
_diffrn_reflns_av_R_equivalents 0.0536
_diffrn_reflns_av_unetI/netI 0.0412
_diffrn_reflns_Laue_measured_fraction_full 0.993
_diffrn_reflns_Laue_measured_fraction_max 0.982
_diffrn_reflns_limit_h_max 10
_diffrn_reflns_limit_h_min -10
_diffrn_reflns_limit_k_max 15
_diffrn_reflns_limit_k_min -16
_diffrn_reflns_limit_l_max 19
_diffrn_reflns_limit_l_min -19
_diffrn_reflns_number 16375
_diffrn_reflns_point_group_measured_fraction_full 0.987
_diffrn_reflns_point_group_measured_fraction_max 0.968
_diffrn_reflns_theta_full 67.679
_diffrn_reflns_theta_max 69.899
_diffrn_reflns_theta_min 4.205
_diffrn_standards_number 0
_exptl_absorpt_coefficient_mu 0.641
_exptl_absorpt_correction_T_max 0.7532
_exptl_absorpt_correction_T_min 0.6031
_exptl_absorpt_correction_type multi-scan
_exptl_absorpt_process_details
;
SADABS-2008/1 (Bruker,2008) was used for absorption correction.
wR2(int) was 0.1412 before and 0.0722 after correction.
The Ratio of minimum to maximum transmission is 0.8007.
The \l/2 correction factor is 0.0015.
;
_exptl_crystal_colour colourless
_exptl_crystal_density_diffrn 1.188
_exptl_crystal_description plate
_exptl_crystal_F_000 776
_exptl_crystal_size_max 0.15
_exptl_crystal_size_mid 0.12
_exptl_crystal_size_min 0.02
_refine_diff_density_max 0.208
_refine_diff_density_min -0.202
_refine_diff_density_rms 0.048
_refine_ls_abs_structure_details
;
 Flack x determined using 1368 quotients [(I+)-(I-)]/[(I+)+(I-)]
 (Parsons, Flack and Wagner, Acta Cryst. B69 (2013) 249-259).
;
_refine_ls_abs_structure_Flack 0.15(11)
_refine_ls_extinction_method none
_refine_ls_goodness_of_fit_ref 1.076
_refine_ls_hydrogen_treatment constr
_refine_ls_matrix_type full
_refine_ls_number_parameters 240
_refine_ls_number_reflns 3673
_refine_ls_number_restraints 0
_refine_ls_restrained_S_all 1.076
_refine_ls_R_factor_all 0.0428
_refine_ls_R_factor_gt 0.0397
_refine_ls_shift/su_max 0.010
_refine_ls_shift/su_mean 0.001
_refine_ls_structure_factor_coef Fsqd
_refine_ls_weighting_details 'w=1/[\s^2^(Fo^2^)+(0.0669P)^2^+0.0390P] where P=(Fo^2^+2Fc^2^)/3'
_refine_ls_weighting_scheme calc
_refine_ls_wR_factor_gt 0.1055
_refine_ls_wR_factor_ref 0.1078
_reflns_Friedel_coverage 0.724
_reflns_Friedel_fraction_full 0.979
_reflns_Friedel_fraction_max 0.950
_reflns_number_gt 3417
_reflns_number_total 3673
_reflns_threshold_expression 'I > 2\s(I)'
_cod_data_source_file np7b01036_si_004.cif
_cod_data_source_block cu_dm16610_0m
_cod_database_code 1553338
_shelx_space_group_comment
;
The symmetry employed for this shelxl refinement is uniquely defined
by the following loop, which should always be used as a source of
symmetry information in preference to the above space-group names.
They are only intended as comments.
;
_shelx_estimated_absorpt_t_max 0.987
_shelx_estimated_absorpt_t_min 0.910
_olex2_refinement_description
;
1. Fixed Uiso
 At 1.2 times of:
  All C(H) groups, All C(H,H) groups
 At 1.5 times of:
  All C(H,H,H) groups
2.a Ternary CH refined with riding coordinates:
 C2(H2), C5(H5), C8(H8), C11(H11), C13(H13), C14(H14)
2.b Secondary CH2 refined with riding coordinates:
 C6(H6A,H6B), C12(H12A,H12B)
2.c Aromatic/amide H refined with riding coordinates:
 C3(H3), C4(H4), C9(H9)
2.d X=CH2 refined with riding coordinates:
 C20(H20A,H20B)
2.e Idealised Me refined as rotating group:
 C15(H15A,H15B,H15C), C17(H17A,H17B,H17C), C18(H18A,H18B,H18C), C21(H21A,H21B,
 H21C), C22(H22A,H22B,H22C)
;
_shelx_shelxl_version_number 2014/7
_olex2_submission_special_instructions 'No special instructions were received'

loop_
_space_group_symop_operation_xyz
'x, y, z'
'-x+1/2, -y, z+1/2'
'-x, y+1/2, -z+1/2'
'x+1/2, -y+1/2, -z'

loop_
_atom_site_label
_atom_site_type_symbol
_atom_site_fract_x
_atom_site_fract_y
_atom_site_fract_z
_atom_site_U_iso_or_equiv
_atom_site_adp_type
_atom_site_occupancy
_atom_site_site_symmetry_order
_atom_site_calc_flag
_atom_site_refinement_flags_posn
O1 O 0.16709(19) 0.32821(14) 0.67792(11) 0.0397(4) Uani 1 1 d .
O2 O 0.7135(2) 0.17159(13) 0.64477(12) 0.0396(4) Uani 1 1 d .
O3 O 0.17746(16) 0.19199(11) 0.81424(10) 0.0275(3) Uani 1 1 d .
O4 O 0.3147(2) 0.06402(12) 0.77056(11) 0.0377(4) Uani 1 1 d .
C1 C 0.2687(2) 0.38419(17) 0.69308(14) 0.0261(5) Uani 1 1 d .
C2 C 0.3199(2) 0.45719(16) 0.62838(14) 0.0282(5) Uani 1 1 d .
H2 H 0.3666 0.5151 0.6555 0.034 Uiso 1 1 calc R
C3 C 0.4365(2) 0.40485(17) 0.57769(13) 0.0282(5) Uani 1 1 d .
H3 H 0.4035 0.3535 0.5432 0.034 Uiso 1 1 calc R
C4 C 0.5816(2) 0.42573(17) 0.57813(13) 0.0270(5) Uani 1 1 d .
H4 H 0.6121 0.4816 0.6081 0.032 Uiso 1 1 calc R
C5 C 0.7017(2) 0.36909(17) 0.53557(13) 0.0283(5) Uani 1 1 d .
H5 H 0.6534 0.3144 0.5049 0.034 Uiso 1 1 calc R
C6 C 0.8103(3) 0.32442(19) 0.60024(14) 0.0318(5) Uani 1 1 d .
H6A H 0.8901 0.2873 0.5720 0.038 Uiso 1 1 calc R
H6B H 0.8586 0.3779 0.6312 0.038 Uiso 1 1 calc R
C7 C 0.7290(2) 0.25707(18) 0.65924(14) 0.0289(5) Uani 1 1 d .
C8 C 0.6777(2) 0.30223(17) 0.73945(14) 0.0278(5) Uani 1 1 d .
H8 H 0.6470 0.3715 0.7296 0.033 Uiso 1 1 calc R
C9 C 0.5509(2) 0.24895(16) 0.77936(13) 0.0256(4) Uani 1 1 d .
H9 H 0.5706 0.1833 0.7948 0.031 Uiso 1 1 calc R
C10 C 0.4132(2) 0.28241(16) 0.79601(13) 0.0242(5) Uani 1 1 d .
C11 C 0.3480(2) 0.38273(16) 0.77598(13) 0.0251(5) Uani 1 1 d .
H11 H 0.4283 0.4337 0.7779 0.030 Uiso 1 1 calc R
C12 C 0.2318(2) 0.39970(17) 0.84579(14) 0.0283(5) Uani 1 1 d .
H12A H 0.2486 0.4639 0.8719 0.034 Uiso 1 1 calc R
H12B H 0.1284 0.3979 0.8240 0.034 Uiso 1 1 calc R
C13 C 0.2560(2) 0.31674(18) 0.90743(13) 0.0273(5) Uani 1 1 d .
H13 H 0.3412 0.3362 0.9436 0.033 Uiso 1 1 calc R
C14 C 0.3097(2) 0.23182(16) 0.85474(13) 0.0266(5) Uani 1 1 d .
H14 H 0.3632 0.1812 0.8876 0.032 Uiso 1 1 calc R
C15 C 0.1209(3) 0.2967(2) 0.96190(15) 0.0358(5) Uani 1 1 d .
H15A H 0.0881 0.3578 0.9874 0.054 Uiso 1 1 calc GR
H15B H 0.1488 0.2497 1.0043 0.054 Uiso 1 1 calc GR
H15C H 0.0391 0.2698 0.9290 0.054 Uiso 1 1 calc GR
C16 C 0.1992(3) 0.11054(17) 0.77000(14) 0.0306(5) Uani 1 1 d .
C17 C 0.0636(3) 0.0858(2) 0.72036(18) 0.0436(6) Uani 1 1 d .
H17A H -0.0223 0.0757 0.7566 0.065 Uiso 1 1 calc GR
H17B H 0.0826 0.0260 0.6892 0.065 Uiso 1 1 calc GR
H17C H 0.0418 0.1395 0.6827 0.065 Uiso 1 1 calc GR
C18 C 0.1866(3) 0.4907(2) 0.57586(18) 0.0437(7) Uani 1 1 d .
H18A H 0.1391 0.4337 0.5507 0.066 Uiso 1 1 calc GR
H18B H 0.2224 0.5350 0.5332 0.066 Uiso 1 1 calc GR
H18C H 0.1135 0.5247 0.6102 0.066 Uiso 1 1 calc GR
C19 C 0.7941(2) 0.42921(19) 0.47593(13) 0.0303(5) Uani 1 1 d .
C20 C 0.7922(4) 0.5264(2) 0.4749(2) 0.0546(8) Uani 1 1 d .
H20A H 0.8548 0.5611 0.4380 0.066 Uiso 1 1 calc R
H20B H 0.7282 0.5612 0.5110 0.066 Uiso 1 1 calc R
C21 C 0.8926(4) 0.3746(2) 0.42035(18) 0.0511(7) Uani 1 1 d .
H21A H 0.9700 0.3408 0.4519 0.077 Uiso 1 1 calc GR
H21B H 0.9402 0.4200 0.3821 0.077 Uiso 1 1 calc GR
H21C H 0.8332 0.3266 0.3900 0.077 Uiso 1 1 calc GR
C22 C 0.8159(3) 0.3010(2) 0.79657(15) 0.0392(6) Uani 1 1 d .
H22A H 0.7961 0.3421 0.8442 0.059 Uiso 1 1 calc GR
H22B H 0.9035 0.3262 0.7672 0.059 Uiso 1 1 calc GR
H22C H 0.8357 0.2339 0.8144 0.059 Uiso 1 1 calc GR

loop_
_atom_site_aniso_label
_atom_site_aniso_U_11
_atom_site_aniso_U_22
_atom_site_aniso_U_33
_atom_site_aniso_U_23
_atom_site_aniso_U_13
_atom_site_aniso_U_12
O1 0.0387(9) 0.0452(11) 0.0353(9) 0.0107(8) -0.0104(7) -0.0152(9)
O2 0.0476(10) 0.0304(9) 0.0407(9) -0.0053(8) 0.0009(8) 0.0014(8)
O3 0.0276(7) 0.0237(8) 0.0312(8) -0.0002(7) -0.0016(6) -0.0038(7)
O4 0.0477(10) 0.0265(8) 0.0388(9) 0.0016(8) -0.0070(8) 0.0065(8)
C1 0.0245(9) 0.0222(11) 0.0316(11) 0.0030(9) -0.0005(8) 0.0022(9)
C2 0.0277(10) 0.0248(11) 0.0319(10) 0.0054(9) 0.0008(9) 0.0022(10)
C3 0.0313(10) 0.0274(12) 0.0258(10) 0.0008(9) -0.0027(9) -0.0006(9)
C4 0.0307(11) 0.0241(11) 0.0263(10) -0.0005(9) -0.0018(9) 0.0012(9)
C5 0.0284(10) 0.0297(12) 0.0269(10) -0.0009(9) -0.0018(9) 0.0001(9)
C6 0.0261(10) 0.0388(13) 0.0304(11) 0.0009(10) 0.0004(9) 0.0042(10)
C7 0.0251(9) 0.0321(12) 0.0295(11) -0.0003(10) -0.0041(9) 0.0060(9)
C8 0.0253(10) 0.0275(11) 0.0308(11) 0.0009(9) -0.0005(9) 0.0019(9)
C9 0.0293(10) 0.0209(10) 0.0266(10) 0.0012(9) -0.0025(8) 0.0018(9)
C10 0.0266(10) 0.0211(11) 0.0248(9) -0.0001(8) -0.0041(8) -0.0008(8)
C11 0.0233(9) 0.0230(10) 0.0289(11) 0.0013(9) -0.0028(8) 0.0001(9)
C12 0.0288(10) 0.0251(11) 0.0309(11) 0.0009(9) -0.0004(9) 0.0018(9)
C13 0.0286(10) 0.0282(12) 0.0251(10) -0.0014(9) -0.0026(8) -0.0007(9)
C14 0.0268(10) 0.0261(11) 0.0270(10) 0.0032(9) -0.0039(9) -0.0010(9)
C15 0.0351(11) 0.0421(14) 0.0301(11) -0.0010(11) 0.0051(10) 0.0004(11)
C16 0.0412(11) 0.0205(10) 0.0300(11) 0.0035(9) -0.0002(10) -0.0025(10)
C17 0.0410(13) 0.0397(14) 0.0500(15) -0.0105(13) -0.0027(12) -0.0074(12)
C18 0.0331(12) 0.0546(17) 0.0435(14) 0.0211(13) 0.0010(12) 0.0078(12)
C19 0.0288(10) 0.0355(13) 0.0267(10) -0.0003(10) -0.0022(9) 0.0006(10)
C20 0.0638(19) 0.0375(15) 0.0625(19) 0.0069(14) 0.0308(16) 0.0076(14)
C21 0.0695(17) 0.0457(16) 0.0380(13) -0.0030(13) 0.0192(14) -0.0023(15)
C22 0.0302(11) 0.0563(17) 0.0311(11) -0.0041(12) -0.0027(9) -0.0009(12)

loop_
_atom_type_symbol
_atom_type_description
_atom_type_scat_dispersion_real
_atom_type_scat_dispersion_imag
_atom_type_scat_source
C C 0.0181 0.0091 'International Tables Vol C Tables 4.2.6.8 and 6.1.1.4'
H H 0.0000 0.0000 'International Tables Vol C Tables 4.2.6.8 and 6.1.1.4'
O O 0.0492 0.0322 'International Tables Vol C Tables 4.2.6.8 and 6.1.1.4'

loop_
_geom_angle_atom_site_label_1
_geom_angle_atom_site_label_2
_geom_angle_atom_site_label_3
_geom_angle
C16 O3 C14 116.06(17)
O1 C1 C2 119.6(2)
O1 C1 C11 121.2(2)
C2 C1 C11 119.15(18)
C1 C2 H2 109.5
C1 C2 C18 110.69(18)
C3 C2 C1 106.13(17)
C3 C2 H2 109.5
C3 C2 C18 111.4(2)
C18 C2 H2 109.5
C2 C3 H3 117.8
C4 C3 C2 124.5(2)
C4 C3 H3 117.8
C3 C4 H4 117.1
C3 C4 C5 125.8(2)
C5 C4 H4 117.1
C4 C5 H5 108.4
C4 C5 C6 109.27(18)
C4 C5 C19 114.1(2)
C6 C5 H5 108.4
C19 C5 H5 108.4
C19 C5 C6 108.23(18)
C5 C6 H6A 109.2
C5 C6 H6B 109.2
H6A C6 H6B 107.9
C7 C6 C5 111.96(18)
C7 C6 H6A 109.2
C7 C6 H6B 109.2
O2 C7 C6 121.3(2)
O2 C7 C8 122.1(2)
C6 C7 C8 116.5(2)
C7 C8 H8 109.1
C7 C8 C22 106.19(18)
C9 C8 C7 114.02(19)
C9 C8 H8 109.1
C9 C8 C22 109.35(19)
C22 C8 H8 109.1
C8 C9 H9 116.0
C10 C9 C8 128.0(2)
C10 C9 H9 116.0
C9 C10 C11 127.81(19)
C9 C10 C14 122.4(2)
C14 C10 C11 108.56(17)
C1 C11 H11 110.4
C1 C11 C12 110.04(16)
C10 C11 C1 112.23(18)
C10 C11 H11 110.4
C10 C11 C12 103.22(17)
C12 C11 H11 110.4
C11 C12 H12A 110.5
C11 C12 H12B 110.5
H12A C12 H12B 108.7
C13 C12 C11 106.24(17)
C13 C12 H12A 110.5
C13 C12 H12B 110.5
C12 C13 H13 107.5
C14 C13 C12 103.55(17)
C14 C13 H13 107.5
C15 C13 C12 114.06(19)
C15 C13 H13 107.5
C15 C13 C14 116.3(2)
O3 C14 C10 112.10(17)
O3 C14 C13 106.81(17)
O3 C14 H14 111.9
C10 C14 C13 101.83(18)
C10 C14 H14 111.9
C13 C14 H14 111.9
C13 C15 H15A 109.5
C13 C15 H15B 109.5
C13 C15 H15C 109.5
H15A C15 H15B 109.5
H15A C15 H15C 109.5
H15B C15 H15C 109.5
O3 C16 C17 111.4(2)
O4 C16 O3 123.7(2)
O4 C16 C17 124.9(2)
C16 C17 H17A 109.5
C16 C17 H17B 109.5
C16 C17 H17C 109.5
H17A C17 H17B 109.5
H17A C17 H17C 109.5
H17B C17 H17C 109.5
C2 C18 H18A 109.5
C2 C18 H18B 109.5
C2 C18 H18C 109.5
H18A C18 H18B 109.5
H18A C18 H18C 109.5
H18B C18 H18C 109.5
C20 C19 C5 122.8(2)
C20 C19 C21 120.5(3)
C21 C19 C5 116.6(2)
C19 C20 H20A 120.0
C19 C20 H20B 120.0
H20A C20 H20B 120.0
C19 C21 H21A 109.5
C19 C21 H21B 109.5
C19 C21 H21C 109.5
H21A C21 H21B 109.5
H21A C21 H21C 109.5
H21B C21 H21C 109.5
C8 C22 H22A 109.5
C8 C22 H22B 109.5
C8 C22 H22C 109.5
H22A C22 H22B 109.5
H22A C22 H22C 109.5
H22B C22 H22C 109.5

loop_
_geom_bond_atom_site_label_1
_geom_bond_atom_site_label_2
_geom_bond_distance
O1 C1 1.213(3)
O2 C7 1.202(3)
O3 C14 1.460(3)
O3 C16 1.345(3)
O4 C16 1.211(3)
C1 C2 1.528(3)
C1 C11 1.534(3)
C2 H2 1.0000
C2 C3 1.512(3)
C2 C18 1.539(3)
C3 H3 0.9500
C3 C4 1.326(3)
C4 H4 0.9500
C4 C5 1.495(3)
C5 H5 1.0000
C5 C6 1.562(3)
C5 C19 1.522(3)
C6 H6A 0.9900
C6 H6B 0.9900
C6 C7 1.521(3)
C7 C8 1.525(3)
C8 H8 1.0000
C8 C9 1.496(3)
C8 C22 1.549(3)
C9 H9 0.9500
C9 C10 1.339(3)
C10 C11 1.528(3)
C10 C14 1.504(3)
C11 H11 1.0000
C11 C12 1.562(3)
C12 H12A 0.9900
C12 H12B 0.9900
C12 C13 1.537(3)
C13 H13 1.0000
C13 C14 1.526(3)
C13 C15 1.525(3)
C14 H14 1.0000
C15 H15A 0.9800
C15 H15B 0.9800
C15 H15C 0.9800
C16 C17 1.497(3)
C17 H17A 0.9800
C17 H17B 0.9800
C17 H17C 0.9800
C18 H18A 0.9800
C18 H18B 0.9800
C18 H18C 0.9800
C19 C20 1.332(4)
C19 C21 1.471(4)
C20 H20A 0.9500
C20 H20B 0.9500
C21 H21A 0.9800
C21 H21B 0.9800
C21 H21C 0.9800
C22 H22A 0.9800
C22 H22B 0.9800
C22 H22C 0.9800

loop_
_geom_torsion_atom_site_label_1
_geom_torsion_atom_site_label_2
_geom_torsion_atom_site_label_3
_geom_torsion_atom_site_label_4
_geom_torsion
O1 C1 C2 C3 -87.5(2)
O1 C1 C2 C18 33.4(3)
O1 C1 C11 C10 56.6(3)
O1 C1 C11 C12 -57.7(3)
O2 C7 C8 C9 -26.8(3)
O2 C7 C8 C22 93.7(3)
C1 C2 C3 C4 -110.1(3)
C1 C11 C12 C13 128.61(19)
C2 C1 C11 C10 -122.9(2)
C2 C1 C11 C12 122.7(2)
C2 C3 C4 C5 173.3(2)
C3 C4 C5 C6 -115.7(3)
C3 C4 C5 C19 123.0(3)
C4 C5 C6 C7 59.2(3)
C4 C5 C19 C20 14.5(4)
C4 C5 C19 C21 -168.0(2)
C5 C6 C7 O2 88.7(3)
C5 C6 C7 C8 -95.1(2)
C6 C5 C19 C20 -107.4(3)
C6 C5 C19 C21 70.2(3)
C6 C7 C8 C9 157.06(18)
C6 C7 C8 C22 -82.5(2)
C7 C8 C9 C10 -118.2(2)
C8 C9 C10 C11 2.2(4)
C8 C9 C10 C14 -163.8(2)
C9 C10 C11 C1 91.1(2)
C9 C10 C11 C12 -150.4(2)
C9 C10 C14 O3 -114.0(2)
C9 C10 C14 C13 132.1(2)
C10 C11 C12 C13 8.7(2)
C11 C1 C2 C3 92.0(2)
C11 C1 C2 C18 -147.0(2)
C11 C10 C14 O3 77.5(2)
C11 C10 C14 C13 -36.3(2)
C11 C12 C13 C14 -30.7(2)
C11 C12 C13 C15 -158.06(19)
C12 C13 C14 O3 -77.3(2)
C12 C13 C14 C10 40.4(2)
C14 O3 C16 O4 9.2(3)
C14 O3 C16 C17 -170.48(19)
C14 C10 C11 C1 -101.2(2)
C14 C10 C11 C12 17.2(2)
C15 C13 C14 O3 48.7(2)
C15 C13 C14 C10 166.37(18)
C16 O3 C14 C10 74.8(2)
C16 O3 C14 C13 -174.45(17)
C18 C2 C3 C4 129.4(3)
C19 C5 C6 C7 -176.01(19)
C22 C8 C9 C10 123.1(2)
